data_4505971
loop_
_publ_author_name
'Abeysinghe, Samangi'
'Unruh, Daniel K.'
'Forbes, Tori Z.'

_publ_section_title
;
 Crystallization of Keggin-Type Polyaluminum Species by Supramolecular
 Interactions with Disulfonate Anions
;
_journal_issue 4
_journal_name_full 'Crystal Growth &amp; Design'
_journal_page_first 2044
_journal_paper_doi 10.1021/cg3000087
_journal_volume 12
_journal_year 2012
_chemical_formula_sum 'C80 H42 Al30 Cl2 O172 S16'
_chemical_formula_weight 5148.40
_space_group_IT_number 2
_symmetry_cell_setting triclinic
_symmetry_space_group_name_Hall '-P 1'
_symmetry_space_group_name_H-M 'P -1'
_atom_sites_solution_hydrogens geom
_atom_sites_solution_primary direct
_atom_sites_solution_secondary difmap
_audit_creation_date 2011-10-11T09:15:59-00:00
_audit_creation_method 'WinGX routine CIF_UPDATE'
_cell_angle_alpha 63.414(2)
_cell_angle_beta 63.640(2)
_cell_angle_gamma 61.977(2)
_cell_formula_units_Z 1
_cell_length_a 18.5018(12)
_cell_length_b 18.5823(12)
_cell_length_c 19.7363(11)
_cell_measurement_reflns_used 9881
_cell_measurement_temperature 210(2)
_cell_measurement_theta_max 25.12
_cell_measurement_theta_min 2.19
_cell_volume 5116.4(6)
_computing_cell_refinement 'HKL Scalepack (Otwinowski & Minor, 1997)'
_computing_data_collection 'Collect (Nonius BV, 1997-2000)'
_computing_data_reduction 'HKL Denzo, Scalepack (Otwinowski & Minor, 1997)'
_computing_molecular_graphics 'CrystalMaker v2.5.0'
_computing_structure_refinement 'SHELXL-97 (Sheldrick, 2008)'
_computing_structure_solution 'SHELXS (Sheldrick, 2008)'
_diffrn_ambient_temperature 210(2)
_diffrn_detector_area_resol_mean 9
_diffrn_measured_fraction_theta_full 0.97
_diffrn_measured_fraction_theta_max 0.97
_diffrn_measurement_device_type KappaCCD
_diffrn_measurement_method 'CCD phi and omega scans'
_diffrn_radiation_monochromator graphite
_diffrn_radiation_type MoK\a
_diffrn_radiation_wavelength 0.71073
_diffrn_reflns_av_R_equivalents 0.0484
_diffrn_reflns_av_unetI/netI 0.0557
_diffrn_reflns_limit_h_max 22
_diffrn_reflns_limit_h_min -22
_diffrn_reflns_limit_k_max 22
_diffrn_reflns_limit_k_min -22
_diffrn_reflns_limit_l_max 23
_diffrn_reflns_limit_l_min -23
_diffrn_reflns_number 66495
_diffrn_reflns_theta_full 25.32
_diffrn_reflns_theta_max 25.32
_diffrn_reflns_theta_min 2.2
_exptl_absorpt_coefficient_mu 0.455
_exptl_absorpt_correction_T_max 0.968
_exptl_absorpt_correction_T_min 0.912
_exptl_absorpt_correction_type multi-scan
_exptl_absorpt_process_details SADABS
_exptl_crystal_colour colorless
_exptl_crystal_density_diffrn 1.671
_exptl_crystal_density_method 'not measured'
_exptl_crystal_description blade
_exptl_crystal_F_000 2578
_exptl_crystal_size_max 0.20
_exptl_crystal_size_mid 0.15
_exptl_crystal_size_min 0.08
_refine_diff_density_max 1.693
_refine_diff_density_min -1.218
_refine_diff_density_rms 0.161
_refine_ls_extinction_method none
_refine_ls_goodness_of_fit_ref 1.051
_refine_ls_hydrogen_treatment constr
_refine_ls_matrix_type full
_refine_ls_number_parameters 1265
_refine_ls_number_reflns 18137
_refine_ls_number_restraints 0
_refine_ls_restrained_S_all 1.051
_refine_ls_R_factor_all 0.1375
_refine_ls_R_factor_gt 0.0954
_refine_ls_shift/su_max 0
_refine_ls_shift/su_mean 0
_refine_ls_structure_factor_coef Fsqd
_refine_ls_weighting_details 'calc w=1/[\s^2^(Fo^2^)+(0.1289P)^2^+55.4253P] where P=(Fo^2^+2Fc^2^)/3'
_refine_ls_weighting_scheme calc
_refine_ls_wR_factor_gt 0.2513
_refine_ls_wR_factor_ref 0.2881
_reflns_number_gt 12416
_reflns_number_total 18690
_reflns_threshold_expression >2sigma(I)
_cod_data_source_file cg3000087_si_003.cif
_cod_data_source_block hbond
_cod_depositor_comments
;
The following automatic conversions were performed:

'_symmetry_cell_setting' value 'Triclinic' changed to 'triclinic'
according to /home/saulius/struct/CIF-dictionaries/cif_core.dic
dictionary named 'cif_core.dic' version 2.4.1 from 2010-06-29.

Automatic conversion script
Id: cif_fix_values 1715 2011-07-08 13:25:40Z adriana 
;
_cod_original_cell_volume 5116.4(5)
_cod_database_code 4505971

loop_
_symmetry_equiv_pos_as_xyz
'x, y, z'
'-x, -y, -z'

loop_
_atom_site_label
_atom_site_type_symbol
_atom_site_fract_x
_atom_site_fract_y
_atom_site_fract_z
_atom_site_U_iso_or_equiv
_atom_site_adp_type
_atom_site_occupancy
_atom_site_symmetry_multiplicity
_atom_site_calc_flag
_atom_site_refinement_flags
Al1 Al 0.66544(14) 0.97705(13) 0.11747(12) 0.0184(5) Uani 1 1 d .
Al2 Al 0.52586(13) 0.90293(13) 0.29418(12) 0.0168(4) Uani 1 1 d .
Al3 Al 0.80413(14) 0.82013(14) 0.36282(12) 0.0198(5) Uani 1 1 d .
Al4 Al 0.59843(14) 0.81826(13) 0.42799(12) 0.0180(4) Uani 1 1 d .
Al5 Al 0.62710(14) 0.97909(13) 0.30528(12) 0.0176(4) Uani 1 1 d .
Al6 Al 0.92349(14) 0.81718(14) 0.20655(13) 0.0222(5) Uani 1 1 d .
Al7 Al 0.52434(14) 1.14251(13) 0.39116(12) 0.0194(5) Uani 1 1 d .
Al8 Al 0.71982(15) 0.67005(14) 0.18462(13) 0.0233(5) Uani 1 1 d .
Al9 Al 0.89478(15) 0.65848(14) 0.32591(13) 0.0243(5) Uani 1 1 d .
Al10 Al 0.45095(14) 0.98795(14) 0.42235(12) 0.0185(5) Uani 1 1 d .
Al11 Al 0.74867(15) 0.82458(14) 0.06597(13) 0.0216(5) Uani 1 1 d .
Al12 Al 0.61023(14) 0.68509(14) 0.34310(13) 0.0208(5) Uani 1 1 d .
Al13 Al 0.79273(15) 0.58698(14) 0.31584(13) 0.0242(5) Uani 1 1 d .
Al14 Al 0.85085(14) 0.89923(14) 0.07584(12) 0.0212(5) Uani 1 1 d .
Al15 Al 0.73253(14) 0.80133(13) 0.25058(12) 0.0178(4) Uani 1 1 d .
S1 S 0.56599(13) 1.10951(13) -0.10741(11) 0.0262(4) Uani 1 1 d .
S2 S -0.31482(15) 1.26135(15) 0.45339(13) 0.0350(5) Uani 1 1 d .
S3 S 0.18852(14) 1.80870(15) -0.04029(13) 0.0340(5) Uani 1 1 d .
S4 S -0.01177(16) 0.99811(15) 0.76651(14) 0.0393(5) Uani 1 1 d .
S5 S 0.32860(17) 1.36224(15) 0.15778(14) 0.0434(6) Uani 1 1 d .
S6 S 0.13642(19) 1.17122(18) 0.33278(17) 0.0530(7) Uani 1 1 d .
S7 S 0.5106(2) 1.4613(2) 0.2497(2) 0.0685(9) Uani 1 1 d .
S8 S 0.8767(3) 1.4140(2) -0.43334(18) 0.0785(12) Uani 1 1 d .
O1 O 0.6610(3) 1.0138(3) 0.1956(3) 0.0193(10) Uani 1 1 d .
O2 O 0.7160(3) 0.7057(3) 0.2704(3) 0.0201(11) Uani 1 1 d .
O3 O 0.7460(3) 0.8635(3) 0.1489(3) 0.0172(10) Uani 1 1 d .
O4 O 0.7084(3) 0.7860(3) 0.4298(3) 0.0199(10) Uani 1 1 d .
O5 O 0.5398(3) 0.7958(3) 0.3011(3) 0.0198(10) Uani 1 1 d .
O6 O 0.8214(3) 0.7788(3) 0.2800(3) 0.0167(10) Uani 1 1 d .
O7 O 0.6176(4) 0.6547(3) 0.2598(3) 0.0287(12) Uani 1 1 d .
O8 O 0.9817(3) 0.7024(3) 0.2502(3) 0.0258(12) Uani 1 1 d .
O9 O 0.8447(3) 0.8561(3) 0.0115(3) 0.0261(12) Uani 1 1 d .
O10 O 0.7318(3) 0.9315(3) 0.3230(3) 0.0210(11) Uani 1 1 d .
O11 O 0.6053(3) 0.7198(3) 0.4212(3) 0.0196(10) Uani 1 1 d .
O12 O 0.6627(3) 0.7778(3) 0.1299(3) 0.0224(11) Uani 1 1 d .
O13 O 0.5668(3) 0.9461(3) 0.1866(3) 0.0166(10) Uani 1 1 d .
O14 O 0.7916(4) 0.5672(3) 0.2324(3) 0.0278(12) Uani 1 1 d .
O15 O 0.4211(3) 0.9458(3) 0.5323(3) 0.0195(10) Uani 1 1 d .
O16 O 0.8033(3) 0.6177(3) 0.3881(3) 0.0245(11) Uani 1 1 d .
O17 O 0.4431(3) 1.0936(3) 0.4164(3) 0.0184(10) Uani 1 1 d .
O18 O 0.7660(3) 1.0029(3) 0.0502(3) 0.0222(11) Uani 1 1 d .
O19 O 0.8091(3) 0.7109(3) 0.1100(3) 0.0262(12) Uani 1 1 d .
O20 O 0.6870(4) 0.5759(3) 0.3819(3) 0.0273(12) Uani 1 1 d .
O21 O 0.6360(3) 0.8657(3) 0.3097(3) 0.0176(10) Uani 1 1 d .
O22 O 0.9004(3) 0.8498(3) 0.2914(3) 0.0232(11) Uani 1 1 d .
O23 O 0.5149(4) 0.6465(4) 0.4073(3) 0.0319(13) Uani 1 1 d .
O24 O 0.8913(4) 0.6160(3) 0.2588(3) 0.0269(12) Uani 1 1 d .
O25 O 0.3483(3) 1.0146(3) 0.4110(3) 0.0232(11) Uani 1 1 d .
O26 O 0.6704(3) 0.9346(3) 0.0464(3) 0.0237(11) Uani 1 1 d .
O27 O 0.7529(4) 0.8109(4) -0.0272(3) 0.0327(13) Uani 1 1 d .
O28 O 0.8600(3) 0.9240(3) 0.1532(3) 0.0224(11) Uani 1 1 d .
O29 O 0.9768(4) 0.5541(4) 0.3694(4) 0.0368(14) Uani 1 1 d .
O30 O 0.8066(4) 0.8519(4) 0.4417(3) 0.0294(12) Uani 1 1 d .
O31 O 0.9302(3) 0.7986(3) 0.1190(3) 0.0265(12) Uani 1 1 d .
O32 O 0.4753(4) 1.2411(3) 0.3101(3) 0.0294(12) Uani 1 1 d .
O33 O 0.8742(3) 0.7069(3) 0.4001(3) 0.0259(12) Uani 1 1 d .
O34 O 0.5928(3) 1.0926(3) 0.0750(3) 0.0238(11) Uani 1 1 d .
O35 O 0.6053(3) 1.1987(3) 0.3578(3) 0.0269(12) Uani 1 1 d .
O36 O 0.9399(3) 0.9433(3) -0.0078(3) 0.0276(12) Uani 1 1 d .
O37 O 0.8523(4) 0.4664(4) 0.3574(4) 0.0376(14) Uani 1 1 d .
O38 O 0.4075(3) 0.9493(3) 0.2996(3) 0.0217(11) Uani 1 1 d .
O39 O 0.7172(4) 0.6181(4) 0.1197(3) 0.0352(14) Uani 1 1 d .
O40 O 0.5117(3) 1.0060(3) 0.3082(3) 0.0172(10) Uani 1 1 d .
O41 O 0.4863(3) 0.8752(3) 0.4094(3) 0.0173(10) Uani 1 1 d .
O42 O 0.6010(3) 1.0849(3) 0.3145(3) 0.0205(11) Uani 1 1 d .
O43 O 0.4509(3) 1.2059(3) 0.4632(3) 0.0198(10) Uani 1 1 d .
O44 O 0.5719(3) 0.9362(3) 0.4188(3) 0.0164(10) Uani 1 1 d .
O45 O 1.0300(4) 0.8413(4) 0.1567(3) 0.0319(13) Uani 1 1 d .
O46 O 0.6214(4) 1.0205(4) -0.0913(3) 0.0367(14) Uani 1 1 d .
O47 O 0.5102(4) 1.1305(4) -0.1519(3) 0.0307(13) Uani 1 1 d .
O48 O 0.5186(4) 1.1342(4) -0.0342(3) 0.0326(13) Uani 1 1 d .
O49 O -0.0517(4) 1.0283(4) 0.8359(4) 0.0441(16) Uani 1 1 d .
O50 O 0.0066(5) 0.9071(4) 0.7880(5) 0.0526(18) Uani 1 1 d .
O51 O 0.2347(4) 1.8681(4) -0.0916(4) 0.0462(16) Uani 1 1 d .
O52 O 0.1023(4) 1.8497(5) 0.0043(4) 0.056(2) Uani 1 1 d .
O53 O 0.0630(4) 1.0230(5) 0.7137(4) 0.0491(17) Uani 1 1 d .
O54 O 0.1886(5) 1.7624(5) -0.0829(4) 0.0553(19) Uani 1 1 d .
O55 O 0.3813(5) 1.2934(4) 0.2084(4) 0.0538(19) Uani 1 1 d .
O56 O -0.2664(5) 1.2770(5) 0.3704(4) 0.0577(19) Uani 1 1 d .
O57 O 0.3099(5) 1.3291(5) 0.1164(5) 0.062(2) Uani 1 1 d .
O58 O 0.0794(6) 1.2541(5) 0.3390(6) 0.084(3) Uani 1 1 d .
O59 O 0.2531(6) 1.4159(5) 0.2013(5) 0.075(3) Uani 1 1 d .
O60 O -0.3715(6) 1.3424(5) 0.4695(5) 0.073(2) Uani 1 1 d .
O61 O 0.5975(7) 1.4616(6) 0.2136(6) 0.095(4) Uani 1 1 d .
O62 O 0.4689(7) 1.4721(7) 0.3258(5) 0.096(3) Uani 1 1 d .
O63 O 0.1683(6) 1.1561(6) 0.2590(5) 0.085(3) Uani 1 1 d .
O64 O -0.3628(6) 1.2070(6) 0.4805(5) 0.075(3) Uani 1 1 d .
O65A O 0.9050(8) 1.3999(8) -0.5114(7) 0.032(3) Uiso 0.50 1 d P
O65B O 0.8750(12) 1.4477(12) -0.5004(11) 0.072(5) Uiso 0.50 1 d P
O66A O 0.1988(14) 1.1477(13) 0.3753(13) 0.074(6) Uiso 0.50 1 d P
O66B O 0.2200(12) 1.1530(11) 0.3430(11) 0.057(5) Uiso 0.50 1 d P
O67A O 0.5257(13) 1.3789(12) 0.2376(11) 0.066(5) Uiso 0.50 1 d P
O67B O 0.4852(14) 1.3897(13) 0.2626(12) 0.074(5) Uiso 0.50 1 d P
O68A O 0.8118(8) 1.5122(8) -0.4523(7) 0.042(3) Uiso 0.50 1 d P
O68B O 0.9102(13) 0.5867(13) 0.6780(12) 0.090(6) Uiso 0.50 1 d P
O69A O 0.9739(12) 1.3384(12) -0.4399(11) 0.040(4) Uiso 0.33 1 d P
O69B O 0.9236(10) 1.3964(10) -0.3944(9) 0.023(3) Uiso 0.33 1 d P
O69C O 0.8906(13) 1.4521(13) -0.3899(11) 0.041(4) Uiso 0.33 1 d P
O70 O 0.4491(4) 1.1376(4) 0.1903(3) 0.0324(13) Uiso 1 1 d .
O71 O 0.7532(5) 1.0196(5) 0.4284(4) 0.0533(18) Uiso 1 1 d .
O72 O 0.3596(5) 1.3841(5) 0.4341(5) 0.066(2) Uiso 1 1 d .
O73 O 0.2852(6) 1.2160(5) 0.3993(5) 0.071(2) Uiso 1 1 d .
O74 O 0.7404(6) 0.4350(6) 0.2552(5) 0.074(2) Uiso 1 1 d .
O75 O 1.0012(6) 0.6339(6) 0.0888(5) 0.074(2) Uiso 1 1 d .
O76 O 0.1784(6) 0.8558(6) 0.6928(5) 0.078(2) Uiso 1 1 d .
O77 O 0.7686(5) 1.0808(5) 0.2427(5) 0.068(2) Uiso 1 1 d .
O78 O 0.5483(7) 0.5044(7) 0.3901(6) 0.095(3) Uiso 1 1 d .
O79 O 0.9680(9) 0.3863(9) 0.2504(9) 0.137(5) Uiso 1 1 d .
O80 O 0.6757(9) 1.2839(9) 0.2146(8) 0.132(5) Uiso 1 1 d .
O81 O 0.2467(10) 1.3861(10) 0.3587(10) 0.153(5) Uiso 1 1 d .
O82 O 0.9393(13) 0.7495(12) 0.4971(12) 0.189(7) Uiso 1 1 d .
O83 O 0.8961(11) 0.7508(10) -0.1277(10) 0.155(6) Uiso 1 1 d .
O84 O 1.0280(10) 0.7501(10) -0.0736(10) 0.154(5) Uiso 1 1 d .
O85 O 0.8559(11) 0.5185(11) 0.0429(10) 0.167(6) Uiso 1 1 d .
O86 O 0.9015(14) 0.3768(13) 0.1543(13) 0.094(6) Uiso 0.50 1 d P
O87 O 1.1099(16) 0.4635(16) 0.1195(15) 0.116(8) Uiso 0.50 1 d P
Cl1 Cl 0.3418(4) 1.0797(4) 0.1825(4) 0.0612(14) Uiso 0.50 1 d P
Cl2 Cl 0.6404(4) 0.7357(4) 0.0033(4) 0.0673(15) Uiso 0.50 1 d P
C1 C -0.2436(5) 1.2151(5) 0.5098(5) 0.0308(18) Uani 1 1 d .
C2 C -0.1205(5) 1.2117(6) 0.5233(5) 0.0344(19) Uani 1 1 d .
H2A H -0.0747 1.2308 0.5038 0.041 Uiso 1 1 calc R
C3 C -0.1319(5) 1.1485(5) 0.5979(5) 0.0319(19) Uani 1 1 d .
C4 C -0.0865(6) 1.0490(6) 0.7134(5) 0.035(2) Uani 1 1 d .
C5 C -0.0737(6) 1.1112(6) 0.6430(5) 0.0339(19) Uani 1 1 d .
H5A H -0.0273 1.1293 0.6244 0.041 Uiso 1 1 calc R
C6 C 0.2430(6) 1.7345(5) 0.0306(5) 0.0346(19) Uani 1 1 d .
C7 C 0.6213(7) 1.2321(6) -0.2328(5) 0.041(2) Uani 1 1 d .
H7A H 0.5741 1.2464 -0.2479 0.049 Uiso 1 1 calc R
C8 C -0.1744(6) 1.2451(6) 0.4794(5) 0.0341(19) Uani 1 1 d .
H8A H -0.1661 1.2868 0.4306 0.041 Uiso 1 1 calc R
C9 C 0.5177(6) 1.4646(5) 0.0307(5) 0.038(2) Uani 1 1 d .
C10 C 0.6351(6) 1.1687(6) -0.1665(5) 0.035(2) Uani 1 1 d .
C11 C -0.1572(6) 1.0217(6) 0.7439(5) 0.038(2) Uani 1 1 d .
H11A H -0.1655 0.9800 0.7927 0.046 Uiso 1 1 calc R
C12 C -0.2571(5) 1.1557(5) 0.5809(5) 0.0320(19) Uani 1 1 d .
H12A H -0.3038 1.1381 0.5996 0.038 Uiso 1 1 calc R
C13 C 0.7049(6) 1.1479(6) -0.1402(6) 0.041(2) Uani 1 1 d .
H13A H 0.7117 1.1047 -0.0931 0.050 Uiso 1 1 calc R
C14 C 0.2059(6) 1.6743(6) 0.0954(6) 0.041(2) Uani 1 1 d .
H14A H 0.1529 1.6757 0.1002 0.050 Uiso 1 1 calc R
C15 C 0.3200(6) 1.7334(5) 0.0229(5) 0.0337(19) Uani 1 1 d .
H15A H 0.3437 1.7733 -0.0195 0.040 Uiso 1 1 calc R
C16 C 0.4696(7) 1.4117(6) 0.0876(5) 0.042(2) Uani 1 1 d .
H16A H 0.4916 1.3657 0.1272 0.050 Uiso 1 1 calc R
C17 C 0.5982(6) 1.4515(6) 0.0310(5) 0.040(2) Uani 1 1 d .
H17A H 0.6213 1.4061 0.0702 0.048 Uiso 1 1 calc R
C18 C -0.2017(6) 1.1199(6) 0.6274(5) 0.0317(19) Uani 1 1 d .
C19 C 0.3564(7) 1.4962(6) 0.0247(6) 0.045(2) Uani 1 1 d .
H19A H 0.3030 1.5058 0.0232 0.054 Uiso 1 1 calc R
C20 C 0.3267(7) 1.6126(6) 0.1422(5) 0.042(2) Uani 1 1 d .
C21 C 0.3907(6) 1.4270(6) 0.0853(5) 0.038(2) Uani 1 1 d .
C22 C 0.4449(6) 1.6697(6) 0.0713(6) 0.042(2) Uani 1 1 d .
H22A H 0.4686 1.7102 0.0303 0.050 Uiso 1 1 calc R
C23 C -0.2133(6) 1.0567(6) 0.7015(5) 0.037(2) Uani 1 1 d .
H23A H -0.2601 1.0387 0.7218 0.044 Uiso 1 1 calc R
C24 C 0.7604(7) 1.1904(7) -0.1829(6) 0.047(2) Uani 1 1 d .
H24A H 0.8059 1.1770 -0.1658 0.056 Uiso 1 1 calc R
C25 C 0.0822(8) 1.0987(7) 0.4033(7) 0.058(3) Uani 1 1 d .
C26 C 0.4519(7) 1.5473(6) 0.1859(6) 0.049(3) Uani 1 1 d .
C27 C 0.3643(6) 1.6725(6) 0.0786(6) 0.039(2) Uani 1 1 d .
C28 C 0.7495(6) 1.2542(6) -0.2526(5) 0.035(2) Uani 1 1 d .
C29 C 0.6823(7) 1.2783(6) -0.2809(6) 0.046(2) Uani 1 1 d .
C30 C 0.2457(6) 1.6163(6) 0.1489(6) 0.044(2) Uani 1 1 d .
H30A H 0.2203 1.5777 0.1913 0.053 Uiso 1 1 calc R
C31 C 0.4880(7) 1.6077(6) 0.1245(6) 0.049(3) Uani 1 1 d .
H31A H 0.5411 1.6058 0.1199 0.058 Uiso 1 1 calc R
C32 C 0.3749(7) 1.5488(6) 0.1954(6) 0.049(3) Uani 1 1 d .
H32A H 0.3527 1.5077 0.2373 0.059 Uiso 1 1 calc R
C33 C 0.7991(10) 1.3607(7) -0.3709(6) 0.067(4) Uani 1 1 d .
C34 C 0.8109(8) 1.2993(7) -0.3025(6) 0.058(3) Uani 1 1 d .
H34A H 0.8578 1.2859 -0.2874 0.069 Uiso 1 1 calc R
C35 C -0.0200(7) 1.0185(8) 0.4726(7) 0.057(3) Uani 1 1 d .
C36 C 0.7298(9) 1.3827(8) -0.3983(7) 0.066(3) Uani 1 1 d .
H36A H 0.7244 1.4242 -0.4465 0.079 Uiso 1 1 calc R
C37 C 0.6718(8) 1.3415(7) -0.3523(7) 0.059(3) Uani 1 1 d .
H37A H 0.6254 1.3554 -0.3683 0.070 Uiso 1 1 calc R
C38A C 0.0247(10) 1.0825(10) 0.4044(10) 0.026(3) Uiso 0.50 1 d P
C38B C 0.0090(14) 1.1144(14) 0.3699(13) 0.047(5) Uiso 0.50 1 d P
C39A C 0.1255(14) 1.0454(12) 0.4746(12) 0.040(4) Uiso 0.50 1 d P
C39B C 0.0914(18) 1.0485(17) 0.4663(16) 0.063(7) Uiso 0.50 1 d P
C40A C -0.0440(19) 1.0648(18) 0.4150(17) 0.077(7) Uiso 0.50 1 d P
C40B C -0.0825(11) 1.0096(11) 0.4652(10) 0.031(4) Uiso 0.50 1 d P

loop_
_atom_site_aniso_label
_atom_site_aniso_U_11
_atom_site_aniso_U_22
_atom_site_aniso_U_33
_atom_site_aniso_U_23
_atom_site_aniso_U_13
_atom_site_aniso_U_12
Al1 0.0211(11) 0.0201(11) 0.0133(10) -0.0058(8) -0.0050(9) -0.0059(9)
Al2 0.0188(11) 0.0202(10) 0.0135(10) -0.0066(8) -0.0054(9) -0.0064(9)
Al3 0.0214(11) 0.0249(11) 0.0168(10) -0.0076(9) -0.0072(9) -0.0080(9)
Al4 0.0219(11) 0.0201(11) 0.0136(10) -0.0056(8) -0.0053(9) -0.0076(9)
Al5 0.0211(11) 0.0207(11) 0.0136(10) -0.0061(8) -0.0065(9) -0.0071(9)
Al6 0.0198(12) 0.0269(12) 0.0211(11) -0.0103(9) -0.0063(9) -0.0057(9)
Al7 0.0224(12) 0.0216(11) 0.0156(10) -0.0064(8) -0.0062(9) -0.0074(9)
Al8 0.0300(13) 0.0204(11) 0.0225(11) -0.0084(9) -0.0120(10) -0.0051(9)
Al9 0.0289(13) 0.0240(11) 0.0246(12) -0.0066(9) -0.0139(10) -0.0075(10)
Al10 0.0203(11) 0.0233(11) 0.0148(10) -0.0077(8) -0.0059(9) -0.0072(9)
Al11 0.0239(12) 0.0242(11) 0.0173(11) -0.0086(9) -0.0076(9) -0.0050(9)
Al12 0.0248(12) 0.0213(11) 0.0191(11) -0.0074(9) -0.0080(9) -0.0072(9)
Al13 0.0307(13) 0.0217(11) 0.0234(11) -0.0064(9) -0.0130(10) -0.0071(10)
Al14 0.0203(11) 0.0252(11) 0.0163(10) -0.0077(9) -0.0030(9) -0.0072(9)
Al15 0.0216(11) 0.0200(10) 0.0142(10) -0.0065(8) -0.0076(9) -0.0055(9)
S1 0.0273(10) 0.0340(11) 0.0230(9) -0.0123(8) -0.0111(8) -0.0078(8)
S2 0.0355(12) 0.0483(13) 0.0287(11) -0.0139(10) -0.0069(9) -0.0201(10)
S3 0.0263(11) 0.0448(13) 0.0368(12) -0.0238(10) -0.0001(9) -0.0144(9)
S4 0.0441(14) 0.0393(12) 0.0442(13) -0.0168(10) -0.0199(11) -0.0112(10)
S5 0.0544(15) 0.0392(13) 0.0387(13) -0.0193(10) -0.0077(11) -0.0160(11)
S6 0.0530(16) 0.0520(15) 0.0579(17) -0.0220(13) -0.0105(14) -0.0210(13)
S7 0.093(3) 0.0551(17) 0.0630(19) -0.0108(14) -0.0422(18) -0.0182(17)
S8 0.125(3) 0.073(2) 0.0465(17) -0.0235(15) 0.0170(18) -0.074(2)
O1 0.026(3) 0.019(2) 0.014(2) -0.0069(19) -0.005(2) -0.007(2)
O2 0.026(3) 0.021(3) 0.016(2) -0.007(2) -0.008(2) -0.007(2)
O3 0.017(2) 0.020(2) 0.014(2) -0.0045(19) -0.008(2) -0.003(2)
O4 0.022(3) 0.022(3) 0.016(2) -0.003(2) -0.008(2) -0.008(2)
O5 0.024(3) 0.022(3) 0.017(2) -0.007(2) -0.009(2) -0.007(2)
O6 0.015(2) 0.022(2) 0.016(2) -0.009(2) -0.005(2) -0.005(2)
O7 0.034(3) 0.029(3) 0.027(3) -0.010(2) -0.014(3) -0.007(2)
O8 0.023(3) 0.026(3) 0.031(3) -0.009(2) -0.010(2) -0.007(2)
O9 0.029(3) 0.030(3) 0.019(3) -0.012(2) -0.004(2) -0.009(2)
O10 0.021(3) 0.022(3) 0.019(2) -0.008(2) -0.006(2) -0.006(2)
O11 0.026(3) 0.021(2) 0.015(2) -0.007(2) -0.005(2) -0.009(2)
O12 0.024(3) 0.024(3) 0.021(3) -0.006(2) -0.008(2) -0.008(2)
O13 0.017(2) 0.021(2) 0.012(2) -0.0044(19) -0.003(2) -0.007(2)
O14 0.036(3) 0.026(3) 0.028(3) -0.011(2) -0.016(3) -0.006(2)
O15 0.021(3) 0.022(3) 0.016(2) -0.009(2) -0.006(2) -0.004(2)
O16 0.026(3) 0.025(3) 0.024(3) -0.006(2) -0.011(2) -0.008(2)
O17 0.016(3) 0.023(3) 0.018(2) -0.008(2) -0.005(2) -0.007(2)
O18 0.023(3) 0.026(3) 0.014(2) -0.005(2) -0.002(2) -0.010(2)
O19 0.026(3) 0.029(3) 0.023(3) -0.010(2) -0.007(2) -0.007(2)
O20 0.038(3) 0.024(3) 0.021(3) -0.003(2) -0.014(2) -0.010(2)
O21 0.024(3) 0.018(2) 0.013(2) -0.0065(19) -0.008(2) -0.005(2)
O22 0.023(3) 0.030(3) 0.021(3) -0.010(2) -0.007(2) -0.010(2)
O23 0.036(3) 0.036(3) 0.027(3) -0.011(2) -0.003(3) -0.020(3)
O24 0.034(3) 0.023(3) 0.029(3) -0.009(2) -0.015(3) -0.007(2)
O25 0.021(3) 0.031(3) 0.020(3) -0.012(2) -0.006(2) -0.006(2)
O26 0.027(3) 0.025(3) 0.019(3) -0.008(2) -0.008(2) -0.006(2)
O27 0.037(3) 0.037(3) 0.026(3) -0.018(2) -0.011(3) -0.005(3)
O28 0.021(3) 0.025(3) 0.022(3) -0.010(2) -0.007(2) -0.006(2)
O29 0.043(4) 0.029(3) 0.041(3) -0.005(3) -0.025(3) -0.008(3)
O30 0.035(3) 0.038(3) 0.026(3) -0.014(2) -0.013(3) -0.013(3)
O31 0.024(3) 0.031(3) 0.021(3) -0.013(2) -0.004(2) -0.004(2)
O32 0.041(3) 0.027(3) 0.020(3) -0.004(2) -0.015(2) -0.008(2)
O33 0.034(3) 0.025(3) 0.024(3) -0.005(2) -0.014(2) -0.010(2)
O34 0.029(3) 0.026(3) 0.018(3) -0.006(2) -0.009(2) -0.009(2)
O35 0.031(3) 0.030(3) 0.023(3) -0.008(2) -0.006(2) -0.014(2)
O36 0.018(3) 0.033(3) 0.023(3) -0.008(2) 0.002(2) -0.009(2)
O37 0.047(4) 0.029(3) 0.042(3) -0.008(3) -0.026(3) -0.006(3)
O38 0.020(3) 0.026(3) 0.021(3) -0.009(2) -0.008(2) -0.005(2)
O39 0.050(4) 0.032(3) 0.032(3) -0.013(3) -0.021(3) -0.009(3)
O40 0.017(3) 0.020(2) 0.015(2) -0.0069(19) -0.005(2) -0.006(2)
O41 0.020(3) 0.022(2) 0.014(2) -0.0080(19) -0.006(2) -0.006(2)
O42 0.021(3) 0.024(3) 0.016(2) -0.008(2) -0.003(2) -0.008(2)
O43 0.025(3) 0.022(3) 0.014(2) -0.005(2) -0.005(2) -0.009(2)
O44 0.019(3) 0.020(2) 0.012(2) -0.0073(19) -0.004(2) -0.007(2)
O45 0.025(3) 0.040(3) 0.031(3) -0.017(3) -0.001(2) -0.012(3)
O46 0.045(4) 0.036(3) 0.031(3) -0.015(3) -0.017(3) -0.004(3)
O47 0.036(3) 0.038(3) 0.024(3) -0.010(2) -0.015(3) -0.012(3)
O48 0.031(3) 0.048(4) 0.022(3) -0.018(3) -0.008(2) -0.009(3)
O49 0.059(4) 0.045(4) 0.030(3) -0.007(3) -0.019(3) -0.017(3)
O50 0.051(4) 0.039(4) 0.076(5) -0.018(3) -0.026(4) -0.014(3)
O51 0.049(4) 0.047(4) 0.055(4) -0.011(3) -0.015(3) -0.029(3)
O52 0.029(4) 0.085(5) 0.042(4) -0.030(4) -0.008(3) -0.001(4)
O53 0.041(4) 0.061(4) 0.056(4) -0.023(4) -0.014(3) -0.020(3)
O54 0.067(5) 0.075(5) 0.049(4) -0.030(4) -0.005(4) -0.044(4)
O55 0.083(5) 0.041(4) 0.053(4) -0.005(3) -0.034(4) -0.027(4)
O56 0.054(5) 0.077(5) 0.041(4) -0.016(4) -0.008(3) -0.027(4)
O57 0.082(6) 0.071(5) 0.058(5) -0.026(4) -0.026(4) -0.034(4)
O58 0.063(6) 0.048(5) 0.119(8) -0.029(5) -0.023(5) -0.002(4)
O59 0.086(6) 0.053(5) 0.061(5) -0.032(4) 0.021(5) -0.030(4)
O60 0.075(6) 0.065(5) 0.085(6) -0.038(5) -0.044(5) 0.003(4)
O61 0.129(9) 0.082(6) 0.105(7) 0.030(5) -0.084(7) -0.069(6)
O62 0.112(8) 0.123(9) 0.061(6) 0.001(6) -0.043(6) -0.057(7)
O63 0.082(7) 0.092(7) 0.064(6) -0.033(5) 0.009(5) -0.037(5)
O64 0.085(6) 0.103(7) 0.053(5) 0.021(4) -0.040(4) -0.069(5)
C1 0.032(5) 0.039(5) 0.031(4) -0.016(4) -0.007(4) -0.016(4)
C2 0.028(5) 0.039(5) 0.036(5) -0.013(4) -0.001(4) -0.017(4)
C3 0.030(5) 0.036(5) 0.030(4) -0.019(4) -0.002(4) -0.010(4)
C4 0.039(5) 0.043(5) 0.037(5) -0.022(4) -0.017(4) -0.010(4)
C5 0.035(5) 0.044(5) 0.034(5) -0.021(4) -0.005(4) -0.019(4)
C6 0.029(5) 0.033(5) 0.043(5) -0.022(4) -0.003(4) -0.009(4)
C7 0.050(6) 0.043(5) 0.037(5) -0.023(4) -0.001(4) -0.022(5)
C8 0.039(5) 0.038(5) 0.030(4) -0.009(4) -0.007(4) -0.021(4)
C9 0.051(6) 0.032(5) 0.033(5) -0.018(4) -0.017(4) -0.002(4)
C10 0.039(5) 0.042(5) 0.028(4) -0.022(4) 0.002(4) -0.018(4)
C11 0.046(6) 0.041(5) 0.033(5) -0.014(4) -0.013(4) -0.015(4)
C12 0.027(4) 0.041(5) 0.035(5) -0.018(4) -0.005(4) -0.015(4)
C13 0.036(5) 0.050(6) 0.038(5) -0.021(4) -0.002(4) -0.016(4)
C14 0.032(5) 0.039(5) 0.051(6) -0.022(5) 0.002(4) -0.016(4)
C15 0.033(5) 0.033(4) 0.035(5) -0.017(4) -0.004(4) -0.011(4)
C16 0.055(6) 0.037(5) 0.029(5) -0.013(4) -0.017(4) -0.006(4)
C17 0.041(5) 0.040(5) 0.030(5) -0.012(4) -0.007(4) -0.008(4)
C18 0.033(5) 0.040(5) 0.025(4) -0.017(4) -0.001(4) -0.015(4)
C19 0.044(6) 0.052(6) 0.039(5) -0.023(5) -0.013(5) -0.007(5)
C20 0.058(6) 0.028(5) 0.038(5) -0.017(4) -0.010(5) -0.008(4)
C21 0.045(6) 0.042(5) 0.026(4) -0.021(4) 0.000(4) -0.013(4)
C22 0.043(5) 0.039(5) 0.052(6) -0.015(4) -0.024(5) -0.010(4)
C23 0.030(5) 0.051(5) 0.037(5) -0.017(4) -0.003(4) -0.022(4)
C24 0.043(6) 0.057(6) 0.047(6) -0.025(5) -0.011(5) -0.016(5)
C25 0.063(7) 0.054(7) 0.053(7) -0.034(6) 0.014(6) -0.030(6)
C26 0.065(7) 0.034(5) 0.050(6) -0.018(5) -0.024(5) -0.008(5)
C27 0.045(6) 0.032(5) 0.046(5) -0.023(4) -0.012(4) -0.010(4)
C28 0.037(5) 0.039(5) 0.040(5) -0.023(4) -0.013(4) -0.008(4)
C29 0.050(6) 0.038(5) 0.042(5) -0.022(4) -0.014(5) -0.001(4)
C30 0.039(5) 0.041(5) 0.042(5) -0.019(4) 0.003(5) -0.014(4)
C31 0.050(6) 0.046(6) 0.063(7) -0.031(5) -0.021(5) -0.009(5)
C32 0.064(7) 0.042(6) 0.036(5) -0.015(4) -0.009(5) -0.016(5)
C33 0.119(11) 0.044(6) 0.038(6) -0.018(5) 0.002(7) -0.045(7)
C34 0.080(8) 0.059(7) 0.045(6) -0.029(5) -0.001(6) -0.037(6)
C35 0.053(7) 0.068(7) 0.060(7) -0.046(6) -0.021(5) 0.001(5)
C36 0.090(10) 0.056(7) 0.053(7) -0.016(6) -0.009(7) -0.038(7)
C37 0.073(8) 0.044(6) 0.052(6) -0.010(5) -0.025(6) -0.013(6)

loop_
_atom_type_symbol
_atom_type_description
_atom_type_scat_dispersion_real
_atom_type_scat_dispersion_imag
_atom_type_scat_source
O O 0.0106 0.006 'International Tables Vol C Tables 4.2.6.8 and 6.1.1.4'
C C 0.0033 0.0016 'International Tables Vol C Tables 4.2.6.8 and 6.1.1.4'
Al Al 0.0645 0.0514 'International Tables Vol C Tables 4.2.6.8 and 6.1.1.4'
S S 0.1246 0.1234 'International Tables Vol C Tables 4.2.6.8 and 6.1.1.4'
Cl Cl 0.1484 0.1585 'International Tables Vol C Tables 4.2.6.8 and 6.1.1.4'
H H 0 0 'International Tables Vol C Tables 4.2.6.8 and 6.1.1.4'

loop_
_geom_angle_atom_site_label_1
_geom_angle_atom_site_label_2
_geom_angle_atom_site_label_3
_geom_angle
_geom_angle_site_symmetry_1
_geom_angle_site_symmetry_3
O26 Al1 O18 91.0(2) . .
O26 Al1 O13 88.4(2) . .
O18 Al1 O13 177.6(2) . .
O26 Al1 O1 176.4(2) . .
O18 Al1 O1 90.7(2) . .
O13 Al1 O1 89.7(2) . .
O26 Al1 O3 82.1(2) . .
O18 Al1 O3 82.9(2) . .
O13 Al1 O3 94.7(2) . .
O1 Al1 O3 94.9(2) . .
O26 Al1 O34 94.8(2) . .
O18 Al1 O34 92.2(2) . .
O13 Al1 O34 90.2(2) . .
O1 Al1 O34 88.3(2) . .
O3 Al1 O34 174.1(2) . .
O26 Al1 Al14 86.76(18) . .
O18 Al1 Al14 38.49(16) . .
O13 Al1 Al14 139.15(17) . .
O1 Al1 Al14 92.59(17) . .
O3 Al1 Al14 44.44(15) . .
O34 Al1 Al14 130.66(18) . .
O26 Al1 Al11 37.99(16) . .
O18 Al1 Al11 85.39(18) . .
O13 Al1 Al11 92.75(17) . .
O1 Al1 Al11 139.07(17) . .
O3 Al1 Al11 44.16(14) . .
O34 Al1 Al11 132.48(17) . .
Al14 Al1 Al11 60.36(7) . .
O13 Al2 O5 99.6(2) . .
O13 Al2 O38 96.4(2) . .
O5 Al2 O38 94.5(2) . .
O13 Al2 O40 90.8(2) . .
O5 Al2 O40 168.7(2) . .
O38 Al2 O40 88.5(2) . .
O13 Al2 O21 93.1(2) . .
O5 Al2 O21 93.3(2) . .
O38 Al2 O21 166.5(2) . .
O40 Al2 O21 81.8(2) . .
O13 Al2 O41 168.7(2) . .
O5 Al2 O41 91.1(2) . .
O38 Al2 O41 86.3(2) . .
O40 Al2 O41 78.2(2) . .
O21 Al2 O41 82.6(2) . .
O13 Al2 Al5 86.41(17) . .
O5 Al2 Al5 135.56(18) . .
O38 Al2 Al5 128.76(18) . .
O40 Al2 Al5 40.25(15) . .
O21 Al2 Al5 42.29(15) . .
O41 Al2 Al5 83.35(16) . .
O13 Al2 Al4 135.44(18) . .
O5 Al2 Al4 86.51(16) . .
O38 Al2 Al4 127.26(17) . .
O40 Al2 Al4 83.01(15) . .
O21 Al2 Al4 42.33(15) . .
O41 Al2 Al4 41.03(15) . .
Al5 Al2 Al4 60.96(7) . .
O22 Al3 O4 175.7(2) . .
O22 Al3 O33 90.6(2) . .
O4 Al3 O33 88.3(2) . .
O22 Al3 O10 90.5(2) . .
O4 Al3 O10 90.4(2) . .
O33 Al3 O10 176.9(2) . .
O22 Al3 O30 91.1(2) . .
O4 Al3 O30 93.1(2) . .
O33 Al3 O30 91.3(2) . .
O10 Al3 O30 91.5(2) . .
O22 Al3 O6 82.4(2) . .
O4 Al3 O6 93.3(2) . .
O33 Al3 O6 82.3(2) . .
O10 Al3 O6 95.0(2) . .
O30 Al3 O6 170.8(2) . .
O22 Al3 Al6 38.25(16) . .
O4 Al3 Al6 137.51(18) . .
O33 Al3 Al6 86.59(18) . .
O10 Al3 Al6 92.49(17) . .
O30 Al3 Al6 129.2(2) . .
O6 Al3 Al6 44.18(15) . .
O22 Al3 Al9 86.12(18) . .
O4 Al3 Al9 90.43(17) . .
O33 Al3 Al9 38.54(16) . .
O10 Al3 Al9 138.70(18) . .
O30 Al3 Al9 129.63(19) . .
O6 Al3 Al9 43.72(15) . .
Al6 Al3 Al9 60.88(8) . .
O11 Al4 O4 99.3(2) . .
O11 Al4 O43 96.4(2) . 2_676
O4 Al4 O43 95.8(2) . 2_676
O11 Al4 O44 165.6(2) . .
O4 Al4 O44 92.8(2) . .
O43 Al4 O44 90.2(2) 2_676 .
O11 Al4 O41 89.4(2) . .
O4 Al4 O41 167.6(2) . .
O43 Al4 O41 92.0(2) 2_676 .
O44 Al4 O41 77.5(2) . .
O11 Al4 O21 91.1(2) . .
O4 Al4 O21 90.2(2) . .
O43 Al4 O21 169.6(2) 2_676 .
O44 Al4 O21 80.9(2) . .
O41 Al4 O21 80.8(2) . .
O11 Al4 Al2 84.15(16) . .
O4 Al4 Al2 130.91(18) . .
O43 Al4 Al2 132.80(19) 2_676 .
O44 Al4 Al2 81.94(15) . .
O41 Al4 Al2 40.85(14) . .
O21 Al4 Al2 40.77(15) . .
O11 Al4 Al5 132.62(17) . .
O4 Al4 Al5 85.57(17) . .
O43 Al4 Al5 130.21(18) 2_676 .
O44 Al4 Al5 40.13(14) . .
O41 Al4 Al5 82.07(16) . .
O21 Al4 Al5 41.56(14) . .
Al2 Al4 Al5 59.50(7) . .
O10 Al5 O1 100.0(2) . .
O10 Al5 O42 95.1(2) . .
O1 Al5 O42 95.5(2) . .
O10 Al5 O40 166.2(2) . .
O1 Al5 O40 90.7(2) . .
O42 Al5 O40 92.4(2) . .
O10 Al5 O44 90.5(2) . .
O1 Al5 O44 166.8(2) . .
O42 Al5 O44 91.3(2) . .
O40 Al5 O44 77.7(2) . .
O10 Al5 O21 90.6(2) . .
O1 Al5 O21 91.3(2) . .
O42 Al5 O21 170.2(2) . .
O40 Al5 O21 80.5(2) . .
O44 Al5 O21 80.6(2) . .
O10 Al5 Al2 131.34(18) . .
O1 Al5 Al2 85.29(17) . .
O42 Al5 Al2 132.81(18) . .
O40 Al5 Al2 40.42(15) . .
O44 Al5 Al2 81.78(15) . .
O21 Al5 Al2 40.78(15) . .
O10 Al5 Al4 84.37(17) . .
O1 Al5 Al4 132.92(18) . .
O42 Al5 Al4 131.03(17) . .
O40 Al5 Al4 81.96(16) . .
O44 Al5 Al4 39.84(14) . .
O21 Al5 Al4 41.61(14) . .
Al2 Al5 Al4 59.54(7) . .
O22 Al6 O31 170.6(3) . .
O22 Al6 O28 94.4(2) . .
O31 Al6 O28 77.2(2) . .
O22 Al6 O8 95.1(2) . .
O31 Al6 O8 93.0(2) . .
O28 Al6 O8 169.1(3) . .
O22 Al6 O45 90.4(2) . .
O31 Al6 O45 94.2(3) . .
O28 Al6 O45 94.6(3) . .
O8 Al6 O45 90.5(3) . .
O22 Al6 O6 80.9(2) . .
O31 Al6 O6 95.7(2) . .
O28 Al6 O6 95.2(2) . .
O8 Al6 O6 81.1(2) . .
O45 Al6 O6 167.3(2) . .
O22 Al6 Al3 38.76(17) . .
O31 Al6 Al3 137.0(2) . .
O28 Al6 Al3 95.28(18) . .
O8 Al6 Al3 88.86(19) . .
O45 Al6 Al3 128.76(19) . .
O6 Al6 Al3 42.17(14) . .
O22 Al6 Al14 132.07(19) . .
O31 Al6 Al14 38.86(17) . .
O28 Al6 Al14 39.14(16) . .
O8 Al6 Al14 130.31(19) . .
O45 Al6 Al14 101.87(19) . .
O6 Al6 Al14 90.79(15) . .
Al3 Al6 Al14 116.83(9) . .
O22 Al6 Al9 85.64(18) . .
O31 Al6 Al9 97.92(19) . .
O28 Al6 Al9 138.05(19) . .
O8 Al6 Al9 37.97(17) . .
O45 Al6 Al9 127.3(2) . .
O6 Al6 Al9 43.27(14) . .
Al3 Al6 Al9 59.92(8) . .
Al14 Al6 Al9 119.16(10) . .
O43 Al7 O17 92.3(2) . .
O43 Al7 O42 176.1(2) . .
O17 Al7 O42 91.0(2) . .
O43 Al7 O15 91.2(2) . 2_676
O17 Al7 O15 95.0(2) . 2_676
O42 Al7 O15 90.6(2) . 2_676
O43 Al7 O35 88.7(2) . .
O17 Al7 O35 175.5(2) . .
O42 Al7 O35 87.9(2) . .
O15 Al7 O35 89.3(2) 2_676 .
O43 Al7 O32 87.5(2) . .
O17 Al7 O32 91.2(2) . .
O42 Al7 O32 90.3(2) . .
O15 Al7 O32 173.7(3) 2_676 .
O35 Al7 O32 84.5(2) . .
O12 Al8 O14 171.2(3) . .
O12 Al8 O19 77.3(2) . .
O14 Al8 O19 94.2(3) . .
O12 Al8 O7 92.2(2) . .
O14 Al8 O7 95.9(3) . .
O19 Al8 O7 167.1(3) . .
O12 Al8 O39 91.9(2) . .
O14 Al8 O39 91.2(2) . .
O19 Al8 O39 96.3(3) . .
O7 Al8 O39 91.6(3) . .
O12 Al8 O2 95.9(2) . .
O14 Al8 O2 82.1(2) . .
O19 Al8 O2 92.9(2) . .
O7 Al8 O2 80.4(2) . .
O39 Al8 O2 169.0(3) . .
O12 Al8 Al11 38.62(17) . .
O14 Al8 Al11 132.7(2) . .
O19 Al8 Al11 39.26(17) . .
O7 Al8 Al11 129.11(19) . .
O39 Al8 Al11 100.19(19) . .
O2 Al8 Al11 90.71(16) . .
O12 Al8 Al13 139.54(19) . .
O14 Al8 Al13 38.11(17) . .
O19 Al8 Al13 95.89(18) . .
O7 Al8 Al13 87.03(18) . .
O39 Al8 Al13 128.5(2) . .
O2 Al8 Al13 44.06(14) . .
Al11 Al8 Al13 119.89(10) . .
O12 Al8 Al12 95.85(18) . .
O14 Al8 Al12 88.34(19) . .
O19 Al8 Al12 133.22(19) . .
O7 Al8 Al12 39.25(17) . .
O39 Al8 Al12 130.4(2) . .
O2 Al8 Al12 41.19(15) . .
Al11 Al8 Al12 115.89(9) . .
Al13 Al8 Al12 59.85(8) . .
O24 Al9 O33 168.4(3) . .
O24 Al9 O16 78.2(2) . .
O33 Al9 O16 92.2(2) . .
O24 Al9 O8 94.1(3) . .
O33 Al9 O8 95.0(2) . .
O16 Al9 O8 171.1(2) . .
O24 Al9 O29 94.5(3) . .
O33 Al9 O29 92.6(3) . .
O16 Al9 O29 93.5(3) . .
O8 Al9 O29 91.4(3) . .
O24 Al9 O6 93.4(2) . .
O33 Al9 O6 80.9(2) . .
O16 Al9 O6 95.0(2) . .
O8 Al9 O6 81.0(2) . .
O29 Al9 O6 169.5(3) . .
O24 Al9 Al13 39.09(18) . .
O33 Al9 Al13 130.4(2) . .
O16 Al9 Al13 39.41(16) . .
O8 Al9 Al13 132.28(19) . .
O29 Al9 Al13 99.1(2) . .
O6 Al9 Al13 91.41(16) . .
O24 Al9 Al3 134.16(19) . .
O33 Al9 Al3 39.13(16) . .
O16 Al9 Al3 94.17(19) . .
O8 Al9 Al3 88.11(18) . .
O29 Al9 Al3 131.3(2) . .
O6 Al9 Al3 41.73(14) . .
Al13 Al9 Al3 116.51(10) . .
O24 Al9 Al6 97.23(19) . .
O33 Al9 Al6 85.55(18) . .
O16 Al9 Al6 138.02(19) . .
O8 Al9 Al6 37.85(17) . .
O29 Al9 Al6 128.4(2) . .
O6 Al9 Al6 43.27(15) . .
Al13 Al9 Al6 120.73(9) . .
Al3 Al9 Al6 59.20(7) . .
O25 Al10 O17 100.6(2) . .
O25 Al10 O15 98.0(2) . .
O17 Al10 O15 95.6(2) . .
O25 Al10 O44 163.7(2) . .
O17 Al10 O44 93.1(2) . .
O15 Al10 O44 89.1(2) . .
O25 Al10 O40 93.9(2) . .
O17 Al10 O40 92.1(2) . .
O15 Al10 O40 164.3(2) . .
O44 Al10 O40 76.8(2) . .
O25 Al10 O41 88.4(2) . .
O17 Al10 O41 166.2(2) . .
O15 Al10 O41 93.5(2) . .
O44 Al10 O41 76.6(2) . .
O40 Al10 O41 76.7(2) . .
O9 Al11 O12 171.0(3) . .
O9 Al11 O26 95.9(3) . .
O12 Al11 O26 92.2(2) . .
O9 Al11 O19 94.1(3) . .
O12 Al11 O19 77.3(2) . .
O26 Al11 O19 166.3(3) . .
O9 Al11 O27 91.1(3) . .
O12 Al11 O27 92.4(3) . .
O26 Al11 O27 92.3(2) . .
O19 Al11 O27 96.9(2) . .
O9 Al11 O3 81.4(2) . .
O12 Al11 O3 96.4(2) . .
O26 Al11 O3 79.2(2) . .
O19 Al11 O3 93.1(2) . .
O27 Al11 O3 168.0(3) . .
O9 Al11 Al8 132.7(2) . .
O12 Al11 Al8 38.40(16) . .
O26 Al11 Al8 128.6(2) . .
O19 Al11 Al8 39.41(17) . .
O27 Al11 Al8 100.8(2) . .
O3 Al11 Al8 91.13(15) . .
O9 Al11 Al1 87.74(18) . .
O12 Al11 Al1 96.34(18) . .
O26 Al11 Al1 37.80(16) . .
O19 Al11 Al1 133.69(18) . .
O27 Al11 Al1 129.41(19) . .
O3 Al11 Al1 41.46(14) . .
Al8 Al11 Al1 116.41(9) . .
O9 Al11 Al14 37.35(16) . .
O12 Al11 Al14 140.09(18) . .
O26 Al11 Al14 85.93(18) . .
O19 Al11 Al14 96.46(19) . .
O27 Al11 Al14 127.5(2) . .
O3 Al11 Al14 44.09(15) . .
Al8 Al11 Al14 120.70(9) . .
Al1 Al11 Al14 59.57(7) . .
O11 Al12 O5 89.9(2) . .
O11 Al12 O20 89.6(2) . .
O5 Al12 O20 176.5(3) . .
O11 Al12 O7 176.9(3) . .
O5 Al12 O7 88.4(2) . .
O20 Al12 O7 91.9(2) . .
O11 Al12 O23 93.9(2) . .
O5 Al12 O23 92.3(3) . .
O20 Al12 O23 91.2(3) . .
O7 Al12 O23 88.8(3) . .
O11 Al12 O2 95.0(2) . .
O5 Al12 O2 94.3(2) . .
O20 Al12 O2 82.3(2) . .
O7 Al12 O2 82.5(2) . .
O23 Al12 O2 169.0(3) . .
O11 Al12 Al13 93.06(18) . .
O5 Al12 Al13 138.10(19) . .
O20 Al12 Al13 38.49(18) . .
O7 Al12 Al13 86.47(19) . .
O23 Al12 Al13 129.1(2) . .
O2 Al12 Al13 43.84(15) . .
O11 Al12 Al8 138.93(19) . .
O5 Al12 Al8 92.16(17) . .
O20 Al12 Al8 85.96(18) . .
O7 Al12 Al8 38.60(18) . .
O23 Al12 Al8 126.98(19) . .
O2 Al12 Al8 43.92(15) . .
Al13 Al12 Al8 59.75(8) . .
O14 Al13 O20 95.6(3) . .
O14 Al13 O24 94.0(3) . .
O20 Al13 O24 167.9(3) . .
O14 Al13 O16 171.3(3) . .
O20 Al13 O16 91.7(2) . .
O24 Al13 O16 78.2(2) . .
O14 Al13 O37 90.2(3) . .
O20 Al13 O37 92.1(3) . .
O24 Al13 O37 95.2(3) . .
O16 Al13 O37 94.1(2) . .
O14 Al13 O2 82.5(2) . .
O20 Al13 O2 81.0(2) . .
O24 Al13 O2 93.1(2) . .
O16 Al13 O2 94.1(2) . .
O37 Al13 O2 169.4(3) . .
O14 Al13 Al9 132.3(2) . .
O20 Al13 Al9 129.95(19) . .
O24 Al13 Al9 39.08(17) . .
O16 Al13 Al9 39.42(17) . .
O37 Al13 Al9 99.9(2) . .
O2 Al13 Al9 90.71(16) . .
O14 Al13 Al8 38.07(17) . .
O20 Al13 Al8 87.22(18) . .
O24 Al13 Al8 95.91(18) . .
O16 Al13 Al8 138.24(19) . .
O37 Al13 Al8 127.7(2) . .
O2 Al13 Al8 44.47(14) . .
Al9 Al13 Al8 119.87(10) . .
O14 Al13 Al12 88.81(19) . .
O20 Al13 Al12 39.46(17) . .
O24 Al13 Al12 133.75(19) . .
O16 Al13 Al12 94.01(18) . .
O37 Al13 Al12 131.0(2) . .
O2 Al13 Al12 41.49(15) . .
Al9 Al13 Al12 116.16(10) . .
Al8 Al13 Al12 60.41(8) . .
O9 Al14 O18 94.0(2) . .
O9 Al14 O31 95.3(2) . .
O18 Al14 O31 169.6(2) . .
O9 Al14 O28 170.2(3) . .
O18 Al14 O28 93.7(2) . .
O31 Al14 O28 76.5(2) . .
O9 Al14 O36 92.0(2) . .
O18 Al14 O36 91.8(2) . .
O31 Al14 O36 92.6(2) . .
O28 Al14 O36 93.7(2) . .
O9 Al14 O3 81.3(2) . .
O18 Al14 O3 81.0(2) . .
O31 Al14 O3 95.8(2) . .
O28 Al14 O3 94.0(2) . .
O36 Al14 O3 169.8(2) . .
O9 Al14 Al6 132.0(2) . .
O18 Al14 Al6 131.26(18) . .
O31 Al14 Al6 38.48(16) . .
O28 Al14 Al6 38.88(16) . .
O36 Al14 Al6 100.08(18) . .
O3 Al14 Al6 90.14(15) . .
O9 Al14 Al1 88.11(19) . .
O18 Al14 Al1 39.23(16) . .
O31 Al14 Al1 136.4(2) . .
O28 Al14 Al1 94.15(18) . .
O36 Al14 Al1 130.81(19) . .
O3 Al14 Al1 41.75(14) . .
Al6 Al14 Al1 115.71(9) . .
O9 Al14 Al11 37.24(18) . .
O18 Al14 Al11 85.66(18) . .
O31 Al14 Al11 98.95(19) . .
O28 Al14 Al11 137.81(19) . .
O36 Al14 Al11 128.52(19) . .
O3 Al14 Al11 44.14(14) . .
Al6 Al14 Al11 119.64(10) . .
Al1 Al14 Al11 60.07(7) . .
O3 Al15 O2 111.7(2) . .
O3 Al15 O6 110.6(2) . .
O2 Al15 O6 111.5(2) . .
O3 Al15 O21 107.5(2) . .
O2 Al15 O21 107.6(2) . .
O6 Al15 O21 107.7(2) . .
O47 S1 O46 113.2(3) . .
O47 S1 O48 112.5(3) . .
O46 S1 O48 111.0(3) . .
O47 S1 C10 107.6(4) . .
O46 S1 C10 105.4(4) . .
O48 S1 C10 106.6(4) . .
O64 S2 O56 114.1(5) . .
O64 S2 O60 110.0(6) . .
O56 S2 O60 109.6(5) . .
O64 S2 C1 108.8(4) . .
O56 S2 C1 108.7(4) . .
O60 S2 C1 105.2(4) . .
O54 S3 O51 112.1(4) . .
O54 S3 O52 111.9(5) . .
O51 S3 O52 112.2(5) . .
O54 S3 C6 108.1(4) . .
O51 S3 C6 106.3(4) . .
O52 S3 C6 105.8(4) . .
O50 S4 O53 112.4(4) . .
O50 S4 O49 112.3(4) . .
O53 S4 O49 111.6(4) . .
O50 S4 C4 106.2(4) . .
O53 S4 C4 106.7(4) . .
O49 S4 C4 107.2(4) . .
O57 S5 O59 113.3(6) . .
O57 S5 O55 111.0(4) . .
O59 S5 O55 111.6(5) . .
O57 S5 C21 107.0(4) . .
O59 S5 C21 106.8(4) . .
O55 S5 C21 106.7(5) . .
O63 S6 O58 118.9(6) . .
O63 S6 O66B 99.1(9) . .
O58 S6 O66B 109.9(8) . .
O63 S6 O66A 119.1(10) . .
O58 S6 O66A 103.8(9) . .
O66B S6 O66A 21.9(9) . .
O63 S6 C25 107.9(5) . .
O58 S6 C25 106.8(5) . .
O66B S6 C25 114.5(9) . .
O66A S6 C25 97.8(9) . .
O62 S7 O61 116.5(6) . .
O62 S7 O67B 99.7(10) . .
O61 S7 O67B 123.6(10) . .
O62 S7 O67A 120.1(9) . .
O61 S7 O67A 98.2(9) . .
O67B S7 O67A 26.0(9) . .
O62 S7 C26 107.5(6) . .
O61 S7 C26 106.1(5) . .
O67B S7 C26 101.8(8) . .
O67A S7 C26 107.4(8) . .
O65B S8 O69B 137.8(12) . .
O65B S8 O69C 123.4(12) . .
O69B S8 O69C 39.2(9) . .
O65B S8 O65A 35.3(9) . .
O69B S8 O65A 126.6(9) . .
O69C S8 O65A 143.8(9) . .
O65B S8 O68A 65.0(11) . .
O69B S8 O68A 115.5(9) . .
O69C S8 O68A 76.5(9) . .
O65A S8 O68A 99.8(7) . .
O65B S8 O69A 103.7(12) . .
O69B S8 O69A 55.8(10) . .
O69C S8 O69A 92.8(10) . .
O65A S8 O69A 74.6(8) . .
O68A S8 O69A 153.6(8) . .
O65B S8 C33 113.5(10) . .
O69B S8 C33 108.1(9) . .
O69C S8 C33 112.2(8) . .
O65A S8 C33 104.0(6) . .
O68A S8 C33 99.1(7) . .
O69A S8 C33 107.2(8) . .
Al5 O1 Al1 134.7(3) . .
Al15 O2 Al12 121.1(3) . .
Al15 O2 Al13 123.5(3) . .
Al12 O2 Al13 94.7(2) . .
Al15 O2 Al8 123.3(3) . .
Al12 O2 Al8 94.9(2) . .
Al13 O2 Al8 91.5(2) . .
Al15 O3 Al1 121.3(3) . .
Al15 O3 Al14 124.3(3) . .
Al1 O3 Al14 93.8(2) . .
Al15 O3 Al11 123.1(3) . .
Al1 O3 Al11 94.4(2) . .
Al14 O3 Al11 91.8(2) . .
Al4 O4 Al3 135.9(3) . .
Al2 O5 Al12 133.9(3) . .
Al15 O6 Al3 120.4(3) . .
Al15 O6 Al6 124.1(3) . .
Al3 O6 Al6 93.6(2) . .
Al15 O6 Al9 122.8(3) . .
Al3 O6 Al9 94.5(2) . .
Al6 O6 Al9 93.5(2) . .
Al8 O7 Al12 102.1(3) . .
Al6 O8 Al9 104.2(3) . .
Al11 O9 Al14 105.4(3) . .
Al5 O10 Al3 136.3(3) . .
Al4 O11 Al12 136.4(3) . .
Al8 O12 Al11 103.0(3) . .
Al2 O13 Al1 134.1(3) . .
Al8 O14 Al13 103.8(3) . .
Al10 O15 Al7 136.4(3) . 2_676
Al13 O16 Al9 101.2(3) . .
Al10 O17 Al7 133.9(3) . .
Al14 O18 Al1 102.3(2) . .
Al11 O19 Al8 101.3(3) . .
Al13 O20 Al12 102.0(3) . .
Al15 O21 Al2 119.7(2) . .
Al15 O21 Al5 121.0(3) . .
Al2 O21 Al5 96.9(2) . .
Al15 O21 Al4 120.0(2) . .
Al2 O21 Al4 96.9(2) . .
Al5 O21 Al4 96.8(2) . .
Al6 O22 Al3 103.0(3) . .
Al9 O24 Al13 101.8(3) . .
Al1 O26 Al11 104.2(3) . .
Al6 O28 Al14 102.0(3) . .
Al6 O31 Al14 102.7(3) . .
Al9 O33 Al3 102.3(2) . .
Al5 O40 Al2 99.3(2) . .
Al5 O40 Al10 101.6(2) . .
Al2 O40 Al10 102.0(2) . .
Al2 O41 Al4 98.1(2) . .
Al2 O41 Al10 101.2(2) . .
Al4 O41 Al10 101.3(2) . .
Al5 O42 Al7 135.0(3) . .
Al4 O43 Al7 136.4(3) 2_676 .
Al4 O44 Al5 100.0(2) . .
Al4 O44 Al10 102.5(2) . .
Al5 O44 Al10 101.0(2) . .
O65B O65A S8 52.9(15) . .
O65A O65B S8 91.8(19) . .
O65A O65B O68A 160(2) . .
S8 O65B O68A 71.1(11) . .
O66B O66A S6 78(3) . .
O66A O66B S6 80(3) . .
O67B O67A S7 74(3) . .
O67A O67B S7 80(3) . .
O65B O68A S8 44.0(8) . .
O69B O69A S8 46.5(8) . .
O69C O69B S8 84.4(17) . .
O69C O69B O69A 152(2) . .
S8 O69B O69A 77.7(12) . .
O69B O69C S8 56.4(14) . .
C12 C1 C8 121.5(8) . .
C12 C1 S2 120.7(6) . .
C8 C1 S2 117.8(6) . .
C8 C2 C3 122.0(8) . .
C8 C2 H2A 119.0 . .
C3 C2 H2A 119.0 . .
C18 C3 C2 118.8(8) . .
C18 C3 C5 119.1(8) . .
C2 C3 C5 122.0(8) . .
C5 C4 C11 121.5(8) . .
C5 C4 S4 119.9(7) . .
C11 C4 S4 118.5(7) . .
C4 C5 C3 119.5(8) . .
C4 C5 H5A 120.2 . .
C3 C5 H5A 120.2 . .
C15 C6 C14 120.3(9) . .
C15 C6 S3 120.7(7) . .
C14 C6 S3 119.1(7) . .
C10 C7 C29 118.5(9) . .
C10 C7 H7A 120.8 . .
C29 C7 H7A 120.7 . .
C2 C8 C1 118.3(8) . .
C2 C8 H8A 120.9 . .
C1 C8 H8A 120.9 . .
C17 C9 C16 122.5(8) . .
C17 C9 C9 118.8(12) . 2_685
C16 C9 C9 118.6(11) . 2_685
C7 C10 C13 121.9(9) . .
C7 C10 S1 120.9(7) . .
C13 C10 S1 117.2(7) . .
C23 C11 C4 119.6(8) . .
C23 C11 H11A 120.2 . .
C4 C11 H11A 120.2 . .
C1 C12 C18 121.1(8) . .
C1 C12 H12A 119.4 . .
C18 C12 H12A 119.4 . .
C24 C13 C10 120.2(9) . .
C24 C13 H13A 119.9 . .
C10 C13 H13A 119.9 . .
C30 C14 C6 120.9(9) . .
C30 C14 H14A 119.6 . .
C6 C14 H14A 119.6 . .
C6 C15 C27 120.4(9) . .
C6 C15 H15A 119.8 . .
C27 C15 H15A 119.8 . .
C21 C16 C9 120.6(9) . .
C21 C16 H16A 119.7 . .
C9 C16 H16A 119.7 . .
C19 C17 C9 121.5(9) 2_685 .
C19 C17 H17A 119.3 2_685 .
C9 C17 H17A 119.3 . .
C12 C18 C23 122.5(8) . .
C12 C18 C3 118.3(8) . .
C23 C18 C3 119.3(8) . .
C17 C19 C21 119.8(9) 2_685 .
C17 C19 H19A 120.1 2_685 .
C21 C19 H19A 120.1 . .
C27 C20 C30 119.7(9) . .
C27 C20 C32 117.2(10) . .
C30 C20 C32 123.0(9) . .
C16 C21 C19 120.6(9) . .
C16 C21 S5 121.0(7) . .
C19 C21 S5 118.4(8) . .
C31 C22 C27 120.1(10) . .
C31 C22 H22A 119.9 . .
C27 C22 H22A 119.9 . .
C11 C23 C18 120.9(8) . .
C11 C23 H23A 119.5 . .
C18 C23 H23A 119.5 . .
C13 C24 C28 119.2(9) . .
C13 C24 H24A 120.4 . .
C28 C24 H24A 120.4 . .
C39B C25 C38A 97.5(18) . .
C39B C25 C38B 123.3(18) . .
C38A C25 C38B 26.0(10) . .
C39B C25 C39A 22.9(15) . .
C38A C25 C39A 120.3(14) . .
C38B C25 C39A 146.2(13) . .
C39B C25 S6 130.2(17) . .
C38A C25 S6 132.3(13) . .
C38B C25 S6 106.4(11) . .
C39A C25 S6 107.4(10) . .
C32 C26 C31 122.0(10) . .
C32 C26 S7 117.7(8) . .
C31 C26 S7 120.1(9) . .
C15 C27 C22 121.4(9) . .
C15 C27 C20 118.4(9) . .
C22 C27 C20 120.3(9) . .
C24 C28 C29 123.4(9) . .
C24 C28 C34 120.8(9) . .
C29 C28 C34 115.8(9) . .
C28 C29 C37 123.7(11) . .
C28 C29 C7 116.7(9) . .
C37 C29 C7 119.6(10) . .
C14 C30 C20 120.3(9) . .
C14 C30 H30A 119.8 . .
C20 C30 H30A 119.8 . .
C22 C31 C26 119.5(10) . .
C22 C31 H31A 120.3 . .
C26 C31 H31A 120.3 . .
C26 C32 C20 120.8(10) . .
C26 C32 H32A 119.6 . .
C20 C32 H32A 119.6 . .
C34 C33 C36 123.0(12) . .
C34 C33 S8 119.0(12) . .
C36 C33 S8 118.0(9) . .
C33 C34 C28 119.4(12) . .
C33 C34 H34A 120.3 . .
C28 C34 H34A 120.3 . .
C40A C35 C40B 62.0(16) . .
C40A C35 C35 164(2) . 2_576
C40B C35 C35 134.4(18) . 2_576
C40A C35 C38A 57.7(16) . .
C40B C35 C38A 119.6(12) . .
C35 C35 C38A 106.0(15) 2_576 .
C40A C35 C39B 105.5(18) . 2_576
C40B C35 C39B 43.6(12) . 2_576
C35 C35 C39B 90.8(15) 2_576 2_576
C38A C35 C39B 163.1(13) . 2_576
C37 C36 C33 118.4(11) . .
C37 C36 H36A 120.8 . .
C33 C36 H36A 120.8 . .
C36 C37 C29 119.7(12) . .
C36 C37 H37A 120.1 . .
C29 C37 H37A 120.1 . .
C38B C38A C25 108(3) . .
C38B C38A C40A 76(3) . .
C25 C38A C40A 173(2) . .
C38B C38A C35 124(3) . .
C25 C38A C35 127.0(15) . .
C40A C38A C35 48.1(14) . .
C38B C38A C39B 148(3) . .
C25 C38A C39B 40.8(11) . .
C40A C38A C39B 134.1(19) . .
C35 C38A C39B 86.2(13) . .
C38A C38B C40A 72(2) . .
C38A C38B C25 46.2(19) . .
C40A C38B C25 118(2) . .
C39B C39A C40B 68(3) . 2_576
C39B C39A C25 43(3) . .
C40B C39A C25 110.5(17) 2_576 .
C39A C39B C25 114(4) . .
C39A C39B C40B 83(3) . 2_576
C25 C39B C40B 163(3) . 2_576
C39A C39B C38A 156(4) . .
C25 C39B C38A 41.7(12) . .
C40B C39B C38A 121(2) 2_576 .
C39A C39B C35 127(4) . 2_576
C25 C39B C35 119(2) . 2_576
C40B C39B C35 44.4(12) 2_576 2_576
C38A C39B C35 76.9(13) . 2_576
C35 C40A C40B 63.4(17) . .
C35 C40A C38A 74.2(19) . .
C40B C40A C38A 137(3) . .
C35 C40A C38B 105(2) . .
C40B C40A C38B 168(3) . .
C38A C40A C38B 31.3(11) . .
C39B C40B C40A 146(2) 2_576 .
C39B C40B C35 92.0(18) 2_576 .
C40A C40B C35 54.6(15) . .
C39B C40B C39A 29.6(13) 2_576 2_576
C40A C40B C39A 173(2) . 2_576
C35 C40B C39A 121.5(16) . 2_576

loop_
_geom_bond_atom_site_label_1
_geom_bond_atom_site_label_2
_geom_bond_distance
_geom_bond_site_symmetry_2
Al1 O26 1.845(5) .
Al1 O18 1.880(5) .
Al1 O13 1.897(5) .
Al1 O1 1.905(5) .
Al1 O3 1.938(5) .
Al1 O34 1.948(5) .
Al2 O13 1.829(5) .
Al2 O5 1.832(5) .
Al2 O38 1.910(5) .
Al2 O40 1.937(5) .
Al2 O21 1.940(5) .
Al2 O41 1.949(5) .
Al3 O22 1.860(5) .
Al3 O4 1.875(5) .
Al3 O33 1.884(5) .
Al3 O10 1.888(5) .
Al3 O30 1.921(5) .
Al3 O6 1.948(5) .
Al4 O11 1.834(5) .
Al4 O4 1.843(5) .
Al4 O43 1.852(5) 2_676
Al4 O44 1.946(5) .
Al4 O41 1.956(5) .
Al4 O21 2.001(5) .
Al5 O10 1.836(5) .
Al5 O1 1.849(5) .
Al5 O42 1.867(5) .
Al5 O40 1.930(5) .
Al5 O44 1.958(5) .
Al5 O21 1.999(5) .
Al6 O22 1.840(5) .
Al6 O31 1.851(5) .
Al6 O28 1.862(5) .
Al6 O8 1.864(5) .
Al6 O45 1.940(6) .
Al6 O6 2.022(5) .
Al7 O43 1.880(5) .
Al7 O17 1.883(5) .
Al7 O42 1.887(5) .
Al7 O15 1.890(5) 2_676
Al7 O35 1.935(6) .
Al7 O32 1.961(5) .
Al8 O12 1.839(5) .
Al8 O14 1.849(6) .
Al8 O19 1.868(6) .
Al8 O7 1.870(6) .
Al8 O39 1.945(6) .
Al8 O2 2.040(5) .
Al9 O24 1.855(5) .
Al9 O33 1.860(5) .
Al9 O16 1.864(6) .
Al9 O8 1.869(6) .
Al9 O29 1.924(6) .
Al9 O6 2.022(5) .
Al10 O25 1.815(5) .
Al10 O17 1.852(5) .
Al10 O15 1.857(5) .
Al10 O44 1.959(5) .
Al10 O40 1.969(5) .
Al10 O41 1.983(5) .
Al11 O9 1.838(6) .
Al11 O12 1.848(5) .
Al11 O26 1.853(5) .
Al11 O19 1.862(6) .
Al11 O27 1.929(5) .
Al11 O3 2.039(5) .
Al12 O11 1.874(5) .
Al12 O5 1.879(5) .
Al12 O20 1.894(6) .
Al12 O7 1.897(5) .
Al12 O23 1.903(6) .
Al12 O2 1.937(5) .
Al13 O14 1.851(5) .
Al13 O20 1.855(6) .
Al13 O24 1.855(6) .
Al13 O16 1.864(5) .
Al13 O37 1.935(6) .
Al13 O2 2.025(5) .
Al14 O9 1.842(5) .
Al14 O18 1.850(5) .
Al14 O31 1.866(6) .
Al14 O28 1.872(5) .
Al14 O36 1.937(6) .
Al14 O3 2.038(5) .
Al15 O3 1.781(5) .
Al15 O2 1.785(5) .
Al15 O6 1.789(5) .
Al15 O21 1.838(5) .
S1 O47 1.452(5) .
S1 O46 1.453(6) .
S1 O48 1.468(6) .
S1 C10 1.747(9) .
S2 O64 1.425(8) .
S2 O56 1.445(7) .
S2 O60 1.456(8) .
S2 C1 1.759(8) .
S3 O54 1.446(7) .
S3 O51 1.447(7) .
S3 O52 1.453(7) .
S3 C6 1.758(9) .
S4 O50 1.449(7) .
S4 O53 1.451(7) .
S4 O49 1.461(7) .
S4 C4 1.754(8) .
S5 O57 1.438(7) .
S5 O59 1.440(8) .
S5 O55 1.461(7) .
S5 C21 1.765(10) .
S6 O63 1.412(9) .
S6 O58 1.424(8) .
S6 O66B 1.506(18) .
S6 O66A 1.51(2) .
S6 C25 1.763(11) .
S7 O62 1.409(11) .
S7 O61 1.442(11) .
S7 O67B 1.50(2) .
S7 O67A 1.532(19) .
S7 C26 1.762(10) .
S8 O65B 1.192(18) .
S8 O69B 1.245(15) .
S8 O69C 1.489(19) .
S8 O65A 1.493(12) .
S8 O68A 1.625(13) .
S8 O69A 1.676(19) .
S8 C33 1.798(13) .
O15 Al7 1.890(5) 2_676
O43 Al4 1.852(5) 2_676
C1 C12 1.346(12) .
C1 C8 1.415(12) .
C2 C8 1.353(12) .
C2 C3 1.415(12) .
C2 H2A 0.9300 .
C3 C18 1.410(12) .
C3 C5 1.424(12) .
C4 C5 1.360(13) .
C4 C11 1.408(13) .
C5 H5A 0.9300 .
C6 C15 1.357(12) .
C6 C14 1.421(13) .
C7 C10 1.341(13) .
C7 C29 1.463(14) .
C7 H7A 0.9300 .
C8 H8A 0.9300 .
C9 C17 1.394(14) .
C9 C16 1.402(14) .
C9 C9 1.449(17) 2_685
C10 C13 1.426(13) .
C11 C23 1.360(12) .
C11 H11A 0.9300 .
C12 C18 1.409(12) .
C12 H12A 0.9300 .
C13 C24 1.337(14) .
C13 H13A 0.9300 .
C14 C30 1.321(14) .
C14 H14A 0.9300 .
C15 C27 1.406(13) .
C15 H15A 0.9300 .
C16 C21 1.369(14) .
C16 H16A 0.9300 .
C17 C19 1.360(14) 2_685
C17 H17A 0.9300 .
C18 C23 1.409(12) .
C19 C17 1.360(14) 2_685
C19 C21 1.420(13) .
C19 H19A 0.9300 .
C20 C27 1.414(13) .
C20 C30 1.416(14) .
C20 C32 1.424(14) .
C22 C31 1.365(14) .
C22 C27 1.410(13) .
C22 H22A 0.9300 .
C23 H23A 0.9300 .
C24 C28 1.379(13) .
C24 H24A 0.9300 .
C25 C39B 1.20(3) .
C25 C38A 1.224(19) .
C25 C38B 1.61(3) .
C25 C39A 1.62(2) .
C26 C32 1.339(15) .
C26 C31 1.394(15) .
C28 C29 1.389(13) .
C28 C34 1.458(14) .
C29 C37 1.396(14) .
C30 H30A 0.9300 .
C31 H31A 0.9300 .
C32 H32A 0.9300 .
C33 C34 1.350(16) .
C33 C36 1.423(19) .
C34 H34A 0.9300 .
C35 C40A 1.20(3) .
C35 C40B 1.32(2) .
C35 C35 1.33(2) 2_576
C35 C38A 1.55(2) .
C35 C39B 1.88(3) 2_576
C36 C37 1.358(17) .
C36 H36A 0.9300 .
C37 H37A 0.9300 .
C38A C38B 0.74(2) .
C38A C40A 1.36(3) .
C38A C39B 1.82(3) .
C38B C40A 1.39(3) .
C39A C39B 0.69(3) .
C39A C40B 1.39(3) 2_576
C39B C40B 1.30(3) 2_576
C39B C35 1.88(3) 2_576
C40A C40B 1.30(3) .
C40B C39B 1.30(3) 2_576
C40B C39A 1.39(3) 2_576
